data_4083585
loop_
_publ_author_name
'Johnson, Kevin R. D.'
'Kamenz, Breanne L.'
'Hayes, Paul G.'

_publ_section_title
;
 Bis(pyrazolyl)carbazole as a Versatile Ligand for Supporting Lutetium
 Alkyl and Hydride Complexes
;
_journal_issue 12
_journal_name_full Organometallics
_journal_page_first 3005
_journal_paper_doi 10.1021/om500226t
_journal_volume 33
_journal_year 2014
_chemical_formula_sum 'C75 H108 Lu2 N10 Si4'
_chemical_formula_weight 1612.01
_chemical_name_systematic
; 
 ? 
;
_space_group_IT_number 2
_symmetry_cell_setting triclinic
_symmetry_space_group_name_Hall '-P 1'
_symmetry_space_group_name_H-M 'P -1'
_atom_sites_solution_hydrogens geom
_atom_sites_solution_primary heavy
_atom_sites_solution_secondary difmap
_audit_creation_method SHELXL-97
_cell_angle_alpha 101.659(3)
_cell_angle_beta 105.997(3)
_cell_angle_gamma 95.262(3)
_cell_formula_units_Z 2
_cell_length_a 15.266(4)
_cell_length_b 15.729(4)
_cell_length_c 17.757(4)
_cell_measurement_reflns_used 9957
_cell_measurement_temperature 173(2)
_cell_measurement_theta_max 25.81
_cell_measurement_theta_min 2.22
_cell_volume 3964.6(17)
_computing_cell_refinement 'Bruker SAINT'
_computing_data_collection 'Bruker APEX2'
_computing_data_reduction 'Bruker SAINT'
_computing_molecular_graphics 'Bruker SHELXTL'
_computing_publication_material 'Bruker SHELXTL'
_computing_structure_refinement 'SHELXL-97 (Sheldrick, 2008)'
_computing_structure_solution 'SHELXS-97 (Sheldrick, 2008)'
_diffrn_ambient_temperature 173(2)
_diffrn_measured_fraction_theta_full 0.995
_diffrn_measured_fraction_theta_max 0.995
_diffrn_measurement_device_type 'Bruker APEX-II CCD'
_diffrn_measurement_method '\f and \w scans'
_diffrn_radiation_monochromator graphite
_diffrn_radiation_source 'fine-focus sealed tube'
_diffrn_radiation_type MoK\a
_diffrn_radiation_wavelength 0.71073
_diffrn_reflns_av_R_equivalents 0.0394
_diffrn_reflns_av_sigmaI/netI 0.0451
_diffrn_reflns_limit_h_max 19
_diffrn_reflns_limit_h_min -19
_diffrn_reflns_limit_k_max 20
_diffrn_reflns_limit_k_min -20
_diffrn_reflns_limit_l_max 22
_diffrn_reflns_limit_l_min -22
_diffrn_reflns_number 56355
_diffrn_reflns_theta_full 27.10
_diffrn_reflns_theta_max 27.10
_diffrn_reflns_theta_min 1.56
_exptl_absorpt_coefficient_mu 2.581
_exptl_absorpt_correction_T_max 0.9502
_exptl_absorpt_correction_T_min 0.7107
_exptl_absorpt_correction_type multi-scan
_exptl_absorpt_process_details 'SADABS (Bruker, 2008)'
_exptl_crystal_colour yellow
_exptl_crystal_density_diffrn 1.350
_exptl_crystal_density_method 'not measured'
_exptl_crystal_description plate
_exptl_crystal_F_000 1652
_exptl_crystal_size_max 0.14
_exptl_crystal_size_mid 0.13
_exptl_crystal_size_min 0.02
_refine_diff_density_max 0.720
_refine_diff_density_min -0.650
_refine_diff_density_rms 0.086
_refine_ls_extinction_method none
_refine_ls_goodness_of_fit_ref 1.005
_refine_ls_hydrogen_treatment constr
_refine_ls_matrix_type full
_refine_ls_number_parameters 884
_refine_ls_number_reflns 17404
_refine_ls_number_restraints 0
_refine_ls_restrained_S_all 1.005
_refine_ls_R_factor_all 0.0511
_refine_ls_R_factor_gt 0.0292
_refine_ls_shift/su_max 0.040
_refine_ls_shift/su_mean 0.000
_refine_ls_structure_factor_coef Fsqd
_refine_ls_weighting_details 'calc w=1/[\s^2^(Fo^2^)+(0.0225P)^2^+1.1493P] where P=(Fo^2^+2Fc^2^)/3'
_refine_ls_weighting_scheme calc
_refine_ls_wR_factor_gt 0.0520
_refine_ls_wR_factor_ref 0.0572
_reflns_number_gt 13307
_reflns_number_total 17404
_reflns_threshold_expression >2sigma(I)
_cod_data_source_file om500226t_si_002.cif
_cod_data_source_block Compound3a
_cod_depositor_comments
;
The following automatic conversions were performed:

'_symmetry_cell_setting' value 'Triclinic' changed to 'triclinic'
according to
/usr/data/users/saulius/crontab/automatic-downloads/rss-feeds/ACS/lib/dictionaries/cif_core.dic
dictionary named 'cif_core.dic' version 2.4.2 from 2011-04-26.

Automatic conversion script
Id: cif_fix_values 2281 2013-09-26 08:29:07Z andrius 

 Adding full bibliography for 4083583--4083586.cif.
;
_cod_original_cell_volume 3964.8(17)
_cod_original_sg_symbol_H-M P-1
_cod_database_code 4083585

loop_
_symmetry_equiv_pos_as_xyz
'x, y, z'
'-x, -y, -z'

loop_
_atom_site_label
_atom_site_type_symbol
_atom_site_fract_x
_atom_site_fract_y
_atom_site_fract_z
_atom_site_U_iso_or_equiv
_atom_site_adp_type
_atom_site_occupancy
_atom_site_symmetry_multiplicity
_atom_site_calc_flag
_atom_site_refinement_flags
_atom_site_disorder_assembly
_atom_site_disorder_group
Lu1 Lu 0.391912(9) 0.183556(8) 0.739157(8) 0.02258(4) Uani 1 1 d . . .
Lu2 Lu 0.156255(9) 0.308318(9) 0.263282(8) 0.02274(4) Uani 1 1 d . . .
C8 C 0.2335(2) 0.1680(2) 0.86603(18) 0.0296(8) Uani 1 1 d . . .
C7 C 0.1663(2) 0.1561(3) 0.90436(19) 0.0373(9) Uani 1 1 d . . .
H7 H 0.1358 0.2041 0.9184 0.045 Uiso 1 1 calc R . .
C1 C 0.4165(2) -0.0453(2) 0.75982(18) 0.0280(7) Uani 1 1 d . . .
C6 C 0.1419(2) 0.0770(3) 0.92289(19) 0.0388(9) Uani 1 1 d . . .
C4 C 0.3008(2) -0.1344(2) 0.8267(2) 0.0390(9) Uani 1 1 d . . .
H4 H 0.2629 -0.1634 0.8512 0.047 Uiso 1 1 calc R . .
C2 C 0.4115(2) -0.1347(2) 0.7551(2) 0.0364(8) Uani 1 1 d . . .
H2 H 0.4480 -0.1666 0.7275 0.044 Uiso 1 1 calc R . .
C5 C 0.1841(2) 0.0071(3) 0.90084(19) 0.0387(9) Uani 1 1 d . . .
H5 H 0.1685 -0.0475 0.9126 0.046 Uiso 1 1 calc R . .
C14 C 0.0694(2) 0.0694(3) 0.9651(2) 0.0500(11) Uani 1 1 d . . .
H14A H 0.0306 0.0116 0.9425 0.075 Uiso 1 1 calc R . .
H14B H 0.0310 0.1155 0.9575 0.075 Uiso 1 1 calc R . .
H14C H 0.0993 0.0761 1.0229 0.075 Uiso 1 1 calc R . .
C3 C 0.3556(3) -0.1803(2) 0.7889(2) 0.0414(9) Uani 1 1 d . . .
C9 C 0.2773(2) 0.0969(2) 0.84354(17) 0.0267(7) Uani 1 1 d . . .
C12 C 0.3581(2) 0.0019(2) 0.79593(18) 0.0264(7) Uani 1 1 d . . .
C10 C 0.2501(2) 0.0166(2) 0.86104(18) 0.0306(8) Uani 1 1 d . . .
C11 C 0.3011(2) -0.0454(2) 0.82899(19) 0.0322(8) Uani 1 1 d . . .
C13 C 0.3561(3) -0.2774(2) 0.7841(3) 0.0599(12) Uani 1 1 d . . .
H13A H 0.4193 -0.2899 0.7923 0.090 Uiso 1 1 calc R . .
H13B H 0.3169 -0.3113 0.7309 0.090 Uiso 1 1 calc R . .
H13C H 0.3323 -0.2939 0.8259 0.090 Uiso 1 1 calc R . .
C17 C 0.5465(2) 0.0809(2) 0.67276(18) 0.0277(7) Uani 1 1 d . . .
C16 C 0.5982(2) 0.0131(2) 0.6800(2) 0.0344(8) Uani 1 1 d . . .
H16 H 0.6514 0.0052 0.6630 0.041 Uiso 1 1 calc R . .
C15 C 0.5571(2) -0.0395(2) 0.7163(2) 0.0372(9) Uani 1 1 d . . .
H15 H 0.5772 -0.0912 0.7303 0.045 Uiso 1 1 calc R . .
C18 C 0.5636(2) 0.1552(2) 0.6339(2) 0.0337(8) Uani 1 1 d . . .
H18 H 0.5266 0.2016 0.6487 0.040 Uiso 1 1 calc R . .
C20 C 0.5328(3) 0.1225(2) 0.5419(2) 0.0481(10) Uani 1 1 d . . .
H20A H 0.5688 0.0772 0.5264 0.072 Uiso 1 1 calc R . .
H20B H 0.5429 0.1717 0.5175 0.072 Uiso 1 1 calc R . .
H20C H 0.4671 0.0977 0.5229 0.072 Uiso 1 1 calc R . .
C19 C 0.6653(2) 0.1952(2) 0.6652(3) 0.0526(11) Uani 1 1 d . . .
H19A H 0.6831 0.2176 0.7239 0.079 Uiso 1 1 calc R . .
H19B H 0.6758 0.2435 0.6400 0.079 Uiso 1 1 calc R . .
H19C H 0.7025 0.1501 0.6520 0.079 Uiso 1 1 calc R . .
C23 C 0.2934(2) 0.3548(2) 0.7956(2) 0.0323(8) Uani 1 1 d . . .
C24 C 0.3296(3) 0.3974(2) 0.7403(2) 0.0410(9) Uani 1 1 d . . .
H24 H 0.3661 0.3569 0.7153 0.049 Uiso 1 1 calc R . .
C22 C 0.2504(3) 0.3927(3) 0.8513(2) 0.0486(10) Uani 1 1 d . . .
H22 H 0.2400 0.4519 0.8630 0.058 Uiso 1 1 calc R . .
C21 C 0.2265(3) 0.3279(3) 0.8853(2) 0.0473(10) Uani 1 1 d . . .
H21 H 0.1960 0.3340 0.9256 0.057 Uiso 1 1 calc R . .
C25 C 0.3935(3) 0.4841(2) 0.7866(3) 0.0667(13) Uani 1 1 d . . .
H25A H 0.3580 0.5259 0.8090 0.100 Uiso 1 1 calc R . .
H25B H 0.4203 0.5086 0.7499 0.100 Uiso 1 1 calc R . .
H25C H 0.4429 0.4734 0.8306 0.100 Uiso 1 1 calc R . .
C26 C 0.2490(3) 0.4119(3) 0.6729(3) 0.0728(14) Uani 1 1 d . . .
H26A H 0.2097 0.3555 0.6439 0.109 Uiso 1 1 calc R . .
H26B H 0.2731 0.4376 0.6353 0.109 Uiso 1 1 calc R . .
H26C H 0.2128 0.4520 0.6963 0.109 Uiso 1 1 calc R . .
C27 C 0.5244(2) 0.2898(2) 0.81299(18) 0.0305(7) Uani 1 1 d . . .
H27A H 0.5739 0.2790 0.7877 0.037 Uiso 1 1 calc R . .
H27B H 0.5091 0.3487 0.8084 0.037 Uiso 1 1 calc R . .
C29 C 0.6142(3) 0.1852(3) 0.9291(3) 0.0754(15) Uani 1 1 d . . .
H29A H 0.5639 0.1357 0.9024 0.113 Uiso 1 1 calc R . .
H29B H 0.6390 0.1851 0.9862 0.113 Uiso 1 1 calc R . .
H29C H 0.6632 0.1796 0.9033 0.113 Uiso 1 1 calc R . .
C30 C 0.4774(3) 0.2985(3) 0.9713(2) 0.0526(11) Uani 1 1 d . . .
H30A H 0.4444 0.3471 0.9590 0.079 Uiso 1 1 calc R . .
H30B H 0.5056 0.3093 1.0298 0.079 Uiso 1 1 calc R . .
H30C H 0.4339 0.2434 0.9520 0.079 Uiso 1 1 calc R . .
C28 C 0.6626(3) 0.3827(3) 0.9841(2) 0.0734(15) Uani 1 1 d . . .
H28A H 0.7122 0.3865 0.9592 0.110 Uiso 1 1 calc R . .
H28B H 0.6871 0.3719 1.0379 0.110 Uiso 1 1 calc R . .
H28C H 0.6376 0.4380 0.9888 0.110 Uiso 1 1 calc R . .
C31 C 0.3009(2) 0.1743(2) 0.60697(19) 0.0335(8) Uani 1 1 d . . .
H31A H 0.2875 0.2338 0.6026 0.040 Uiso 1 1 calc R . .
H31B H 0.3377 0.1561 0.5702 0.040 Uiso 1 1 calc R . .
C33 C 0.1140(3) 0.1344(4) 0.6364(3) 0.0958(19) Uani 1 1 d . . .
H33A H 0.1115 0.1973 0.6419 0.144 Uiso 1 1 calc R . .
H33B H 0.1392 0.1230 0.6898 0.144 Uiso 1 1 calc R . .
H33C H 0.0516 0.1011 0.6107 0.144 Uiso 1 1 calc R . .
C32 C 0.1187(3) 0.0913(3) 0.4670(2) 0.0828(17) Uani 1 1 d . . .
H32A H 0.1038 0.1495 0.4617 0.124 Uiso 1 1 calc R . .
H32B H 0.0615 0.0503 0.4550 0.124 Uiso 1 1 calc R . .
H32C H 0.1524 0.0701 0.4292 0.124 Uiso 1 1 calc R . .
C34 C 0.2092(4) -0.0129(3) 0.5822(3) 0.103(2) Uani 1 1 d . . .
H34A H 0.1495 -0.0516 0.5638 0.154 Uiso 1 1 calc R . .
H34B H 0.2395 -0.0111 0.6390 0.154 Uiso 1 1 calc R . .
H34C H 0.2482 -0.0355 0.5497 0.154 Uiso 1 1 calc R . .
C8B C 0.2947(2) 0.2160(2) 0.13191(18) 0.0262(7) Uani 1 1 d . . .
C9B C 0.2377(2) 0.1597(2) 0.15641(17) 0.0231(7) Uani 1 1 d . . .
C12B C 0.1385(2) 0.0951(2) 0.20523(17) 0.0225(7) Uani 1 1 d . . .
C11B C 0.1832(2) 0.0280(2) 0.17395(18) 0.0265(7) Uani 1 1 d . . .
C1B C 0.0721(2) 0.0714(2) 0.24175(17) 0.0251(7) Uani 1 1 d . . .
C10B C 0.2472(2) 0.0700(2) 0.14189(18) 0.0271(7) Uani 1 1 d . . .
C7B C 0.3589(2) 0.1821(2) 0.09685(18) 0.0320(8) Uani 1 1 d . . .
H7B H 0.3998 0.2213 0.0832 0.038 Uiso 1 1 calc R . .
C2B C 0.0556(2) -0.0149(2) 0.24724(19) 0.0316(8) Uani 1 1 d . . .
H2B H 0.0122 -0.0299 0.2737 0.038 Uiso 1 1 calc R . .
C5B C 0.3092(2) 0.0370(2) 0.10314(18) 0.0333(8) Uani 1 1 d . . .
H5B H 0.3121 -0.0242 0.0922 0.040 Uiso 1 1 calc R . .
C4B C 0.1641(2) -0.0586(2) 0.1790(2) 0.0353(8) Uani 1 1 d . . .
H4B H 0.1954 -0.1021 0.1572 0.042 Uiso 1 1 calc R . .
C6B C 0.3658(2) 0.0930(2) 0.08093(18) 0.0330(8) Uani 1 1 d . . .
C3B C 0.0999(2) -0.0809(2) 0.2156(2) 0.0363(8) Uani 1 1 d . . .
C14B C 0.4358(2) 0.0606(3) 0.0402(2) 0.0438(10) Uani 1 1 d . . .
H14D H 0.4981 0.0793 0.0782 0.066 Uiso 1 1 calc R . .
H14E H 0.4313 0.0853 -0.0069 0.066 Uiso 1 1 calc R . .
H14F H 0.4233 -0.0037 0.0229 0.066 Uiso 1 1 calc R . .
C18B C 0.0110(3) 0.3470(2) 0.3866(2) 0.0414(9) Uani 1 1 d . . .
H18B H 0.0566 0.3806 0.3681 0.050 Uiso 1 1 calc R . .
C17B C -0.0065(2) 0.2532(2) 0.34059(19) 0.0313(8) Uani 1 1 d . . .
C15B C -0.0608(2) 0.1133(2) 0.2880(2) 0.0355(8) Uani 1 1 d . . .
H15B H -0.0983 0.0572 0.2715 0.043 Uiso 1 1 calc R . .
C16B C -0.0798(2) 0.1881(2) 0.3296(2) 0.0396(9) Uani 1 1 d . . .
H16B H -0.1325 0.1946 0.3475 0.048 Uiso 1 1 calc R . .
C20B C 0.0531(3) 0.3529(3) 0.4764(2) 0.0606(12) Uani 1 1 d . . .
H20D H 0.0084 0.3225 0.4963 0.091 Uiso 1 1 calc R . .
H20E H 0.0691 0.4148 0.5059 0.091 Uiso 1 1 calc R . .
H20F H 0.1088 0.3252 0.4847 0.091 Uiso 1 1 calc R . .
C19B C -0.0773(3) 0.3879(3) 0.3708(3) 0.0682(14) Uani 1 1 d . . .
H19D H -0.1023 0.3841 0.3129 0.102 Uiso 1 1 calc R . .
H19E H -0.0634 0.4498 0.4004 0.102 Uiso 1 1 calc R . .
H19F H -0.1228 0.3562 0.3890 0.102 Uiso 1 1 calc R . .
C23B C 0.2793(2) 0.4411(2) 0.1948(2) 0.0332(8) Uani 1 1 d . . .
C24B C 0.2597(2) 0.5155(2) 0.2514(2) 0.0360(8) Uani 1 1 d . . .
H24B H 0.2189 0.4907 0.2797 0.043 Uiso 1 1 calc R . .
C22B C 0.3227(3) 0.4455(3) 0.1359(2) 0.0480(10) Uani 1 1 d . . .
H22B H 0.3439 0.4970 0.1218 0.058 Uiso 1 1 calc R . .
C21B C 0.3285(3) 0.3613(3) 0.1028(2) 0.0474(10) Uani 1 1 d . . .
H21B H 0.3543 0.3431 0.0603 0.057 Uiso 1 1 calc R . .
C25B C 0.2088(3) 0.5782(2) 0.2057(2) 0.0453(10) Uani 1 1 d . . .
H25D H 0.2489 0.6058 0.1799 0.068 Uiso 1 1 calc R . .
H25E H 0.1923 0.6237 0.2435 0.068 Uiso 1 1 calc R . .
H25F H 0.1526 0.5451 0.1644 0.068 Uiso 1 1 calc R . .
C26B C 0.3498(3) 0.5637(2) 0.3150(2) 0.0529(11) Uani 1 1 d . . .
H26D H 0.3811 0.5218 0.3424 0.079 Uiso 1 1 calc R . .
H26E H 0.3360 0.6095 0.3546 0.079 Uiso 1 1 calc R . .
H26F H 0.3898 0.5907 0.2888 0.079 Uiso 1 1 calc R . .
C27B C 0.0396(2) 0.3822(2) 0.20079(19) 0.0324(8) Uani 1 1 d . . .
H27C H -0.0094 0.3780 0.2271 0.039 Uiso 1 1 calc R . .
H27D H 0.0664 0.4451 0.2142 0.039 Uiso 1 1 calc R . .
N1 N 0.47581(17) 0.07026(16) 0.70268(15) 0.0263(6) Uani 1 1 d . . .
N3 N 0.34496(17) 0.08932(17) 0.80388(15) 0.0260(6) Uani 1 1 d . . .
N5 N 0.29533(17) 0.26882(17) 0.79682(15) 0.0280(6) Uani 1 1 d . . .
N4 N 0.25326(18) 0.25339(18) 0.85244(16) 0.0315(6) Uani 1 1 d . . .
N2 N 0.48293(18) -0.00595(17) 0.72913(15) 0.0289(6) Uani 1 1 d . . .
Si1 Si 0.56929(6) 0.29075(6) 0.92030(6) 0.0315(2) Uani 1 1 d . . .
Si2 Si 0.19107(8) 0.09877(7) 0.57133(6) 0.0457(3) Uani 1 1 d . . .
N3B N 0.17012(17) 0.17674(16) 0.19487(14) 0.0219(6) Uani 1 1 d . . .
N5B N 0.25961(17) 0.35653(17) 0.19764(15) 0.0254(6) Uani 1 1 d . . .
N1B N 0.05533(17) 0.21949(17) 0.30621(15) 0.0262(6) Uani 1 1 d . . .
N2B N 0.01996(17) 0.13221(17) 0.27405(15) 0.0272(6) Uani 1 1 d . . .
N4B N 0.29141(18) 0.30758(18) 0.14031(15) 0.0292(6) Uani 1 1 d . . .
Si2B Si 0.36462(7) 0.31825(7) 0.41827(6) 0.0370(2) Uani 1 1 d . . .
Si1B Si -0.01668(7) 0.35002(8) 0.09222(6) 0.0435(3) Uani 1 1 d . . .
C13B C 0.0763(3) -0.1737(2) 0.2228(3) 0.0525(11) Uani 1 1 d . . .
H13D H 0.1001 -0.2142 0.1864 0.079 Uiso 1 1 calc R . .
H13E H 0.0091 -0.1894 0.2081 0.079 Uiso 1 1 calc R . .
H13F H 0.1042 -0.1776 0.2784 0.079 Uiso 1 1 calc R . .
C30B C 0.0670(3) 0.3333(3) 0.0324(2) 0.0550(11) Uani 1 1 d . . .
H30D H 0.1092 0.3883 0.0437 0.082 Uiso 1 1 calc R . .
H30E H 0.0330 0.3158 -0.0253 0.082 Uiso 1 1 calc R . .
H30F H 0.1023 0.2872 0.0476 0.082 Uiso 1 1 calc R . .
C28B C -0.0823(3) 0.4368(4) 0.0543(3) 0.0925(19) Uani 1 1 d . . .
H28D H -0.1261 0.4507 0.0846 0.139 Uiso 1 1 calc R . .
H28E H -0.1160 0.4147 -0.0031 0.139 Uiso 1 1 calc R . .
H28F H -0.0389 0.4899 0.0618 0.139 Uiso 1 1 calc R . .
C29B C -0.0954(4) 0.2438(4) 0.0670(3) 0.100(2) Uani 1 1 d . . .
H29D H -0.0599 0.1988 0.0848 0.150 Uiso 1 1 calc R . .
H29E H -0.1248 0.2256 0.0085 0.150 Uiso 1 1 calc R . .
H29F H -0.1429 0.2511 0.0943 0.150 Uiso 1 1 calc R . .
C31B C 0.2626(2) 0.3718(2) 0.39090(19) 0.0322(8) Uani 1 1 d . . .
H31C H 0.2835 0.4339 0.3930 0.039 Uiso 1 1 calc R . .
H31D H 0.2302 0.3715 0.4321 0.039 Uiso 1 1 calc R . .
C34B C 0.3279(3) 0.1974(2) 0.3972(2) 0.0533(11) Uani 1 1 d . . .
H34D H 0.2820 0.1855 0.4246 0.080 Uiso 1 1 calc R . .
H34E H 0.3816 0.1693 0.4171 0.080 Uiso 1 1 calc R . .
H34F H 0.3007 0.1736 0.3390 0.080 Uiso 1 1 calc R . .
C32B C 0.4346(3) 0.3573(3) 0.5273(2) 0.0609(12) Uani 1 1 d . . .
H32D H 0.4550 0.4209 0.5398 0.091 Uiso 1 1 calc R . .
H32E H 0.4886 0.3272 0.5376 0.091 Uiso 1 1 calc R . .
H32F H 0.3968 0.3443 0.5613 0.091 Uiso 1 1 calc R . .
C33B C 0.4456(3) 0.3356(3) 0.3588(3) 0.0642(13) Uani 1 1 d . . .
H33D H 0.4131 0.3134 0.3011 0.096 Uiso 1 1 calc R . .
H33E H 0.4976 0.3039 0.3742 0.096 Uiso 1 1 calc R . .
H33F H 0.4686 0.3985 0.3699 0.096 Uiso 1 1 calc R . .
C1S C 0.0349(8) 0.6389(7) 0.3366(7) 0.078(3) Uani 0.648(9) 1 d P A 1
H1S1 H 0.0133 0.6945 0.3302 0.116 Uiso 0.648(9) 1 calc PR A 1
H1S2 H -0.0129 0.6003 0.3462 0.116 Uiso 0.648(9) 1 calc PR A 1
H1S3 H 0.0482 0.6103 0.2875 0.116 Uiso 0.648(9) 1 calc PR A 1
C2S C 0.1190(4) 0.6561(4) 0.4053(3) 0.054(2) Uani 0.648(9) 1 d PG A 1
C3S C 0.1642(5) 0.5876(3) 0.4262(4) 0.066(4) Uani 0.648(9) 1 d PG A 1
H3S H 0.1408 0.5289 0.3956 0.079 Uiso 0.648(9) 1 calc PR A 1
C4S C 0.2435(6) 0.6048(4) 0.4918(4) 0.085(4) Uani 0.648(9) 1 d PG A 1
H4S H 0.2744 0.5579 0.5060 0.102 Uiso 0.648(9) 1 calc PR A 1
C5S C 0.2777(4) 0.6905(5) 0.5365(4) 0.083(4) Uani 0.648(9) 1 d PG A 1
H5S H 0.3320 0.7023 0.5813 0.100 Uiso 0.648(9) 1 calc PR A 1
C6S C 0.2326(5) 0.7591(3) 0.5156(5) 0.080(3) Uani 0.648(9) 1 d PG A 1
H6S H 0.2559 0.8177 0.5461 0.096 Uiso 0.648(9) 1 calc PR A 1
C7S C 0.1532(5) 0.7419(3) 0.4500(5) 0.070(4) Uani 0.648(9) 1 d PG A 1
H7S H 0.1224 0.7887 0.4357 0.084 Uiso 0.648(9) 1 calc PR A 1
C1R C 0.2828(19) 0.644(2) 0.5301(18) 0.130(12) Uani 0.352(9) 1 d P A 2
H1R1 H 0.2883 0.5813 0.5236 0.195 Uiso 0.352(9) 1 calc PR A 2
H1R2 H 0.2792 0.6679 0.5844 0.195 Uiso 0.352(9) 1 calc PR A 2
H1R3 H 0.3369 0.6755 0.5225 0.195 Uiso 0.352(9) 1 calc PR A 2
C2R C 0.2028(8) 0.6533(10) 0.4727(7) 0.069(5) Uani 0.352(9) 1 d PG A 2
C3R C 0.1870(9) 0.7393(8) 0.4752(7) 0.063(6) Uani 0.352(9) 1 d PG A 2
H3R H 0.2284 0.7865 0.5148 0.076 Uiso 0.352(9) 1 calc PR A 2
C4R C 0.1106(11) 0.7563(6) 0.4198(9) 0.088(7) Uani 0.352(9) 1 d PG A 2
H4R H 0.0997 0.8151 0.4215 0.105 Uiso 0.352(9) 1 calc PR A 2
C5R C 0.0500(8) 0.6873(9) 0.3618(7) 0.079(7) Uani 0.352(9) 1 d PG A 2
H5R H -0.0022 0.6989 0.3239 0.094 Uiso 0.352(9) 1 calc PR A 2
C6R C 0.0659(9) 0.6013(7) 0.3593(7) 0.065(5) Uani 0.352(9) 1 d PG A 2
H6R H 0.0245 0.5541 0.3197 0.079 Uiso 0.352(9) 1 calc PR A 2
C7R C 0.1423(10) 0.5843(6) 0.4147(9) 0.074(8) Uani 0.352(9) 1 d PG A 2
H7R H 0.1531 0.5255 0.4130 0.089 Uiso 0.352(9) 1 calc PR A 2

loop_
_atom_site_aniso_label
_atom_site_aniso_U_11
_atom_site_aniso_U_22
_atom_site_aniso_U_33
_atom_site_aniso_U_23
_atom_site_aniso_U_13
_atom_site_aniso_U_12
Lu1 0.02361(8) 0.02201(8) 0.02287(7) 0.00567(6) 0.00824(6) 0.00269(6)
Lu2 0.02357(8) 0.02397(8) 0.02209(7) 0.00415(6) 0.00973(6) 0.00486(6)
C8 0.0229(17) 0.041(2) 0.0222(17) 0.0065(15) 0.0060(14) -0.0033(15)
C7 0.0266(19) 0.058(2) 0.0248(18) 0.0042(17) 0.0086(15) 0.0036(17)
C1 0.0306(18) 0.0258(18) 0.0254(17) 0.0093(14) 0.0043(14) -0.0011(14)
C6 0.0247(19) 0.063(3) 0.0243(18) 0.0115(18) 0.0056(15) -0.0099(18)
C4 0.034(2) 0.038(2) 0.040(2) 0.0199(17) 0.0012(17) -0.0085(17)
C2 0.042(2) 0.032(2) 0.0311(19) 0.0094(16) 0.0040(16) 0.0059(17)
C5 0.033(2) 0.051(2) 0.0275(19) 0.0127(17) 0.0045(15) -0.0092(18)
C14 0.031(2) 0.082(3) 0.038(2) 0.015(2) 0.0146(17) -0.007(2)
C3 0.048(2) 0.028(2) 0.042(2) 0.0146(17) 0.0020(18) -0.0028(18)
C9 0.0214(17) 0.038(2) 0.0186(16) 0.0081(14) 0.0040(13) -0.0005(15)
C12 0.0260(17) 0.0248(18) 0.0235(16) 0.0066(13) 0.0008(13) -0.0020(14)
C10 0.0245(18) 0.039(2) 0.0245(17) 0.0104(15) 0.0029(14) -0.0070(15)
C11 0.0324(19) 0.032(2) 0.0259(17) 0.0114(15) -0.0006(15) -0.0062(15)
C13 0.074(3) 0.034(2) 0.069(3) 0.021(2) 0.014(2) 0.003(2)
C17 0.0274(18) 0.0261(18) 0.0271(17) 0.0019(14) 0.0077(14) 0.0029(14)
C16 0.033(2) 0.039(2) 0.0355(19) 0.0091(16) 0.0150(16) 0.0136(16)
C15 0.040(2) 0.036(2) 0.040(2) 0.0135(17) 0.0119(17) 0.0198(17)
C18 0.036(2) 0.0280(19) 0.043(2) 0.0087(16) 0.0201(17) 0.0084(16)
C20 0.066(3) 0.046(2) 0.044(2) 0.0209(19) 0.025(2) 0.015(2)
C19 0.041(2) 0.038(2) 0.082(3) 0.007(2) 0.029(2) 0.0000(19)
C23 0.0328(19) 0.0287(19) 0.0348(19) 0.0029(15) 0.0113(16) 0.0092(15)
C24 0.048(2) 0.032(2) 0.053(2) 0.0148(18) 0.0236(19) 0.0166(18)
C22 0.058(3) 0.036(2) 0.059(3) 0.004(2) 0.031(2) 0.017(2)
C21 0.052(3) 0.049(3) 0.048(2) 0.003(2) 0.033(2) 0.012(2)
C25 0.083(3) 0.028(2) 0.101(4) 0.013(2) 0.049(3) 0.003(2)
C26 0.092(4) 0.078(3) 0.070(3) 0.042(3) 0.030(3) 0.049(3)
C27 0.0328(19) 0.0296(19) 0.0304(18) 0.0052(14) 0.0139(15) 0.0026(15)
C29 0.084(4) 0.073(3) 0.072(3) 0.027(3) 0.011(3) 0.038(3)
C30 0.041(2) 0.084(3) 0.032(2) 0.016(2) 0.0125(18) 0.000(2)
C28 0.070(3) 0.092(4) 0.037(2) 0.013(2) 0.002(2) -0.041(3)
C31 0.038(2) 0.038(2) 0.0286(18) 0.0097(15) 0.0130(15) 0.0109(16)
C33 0.052(3) 0.131(5) 0.085(4) -0.008(4) 0.027(3) -0.027(3)
C32 0.070(3) 0.107(4) 0.044(3) 0.025(3) -0.019(2) -0.028(3)
C34 0.102(5) 0.055(3) 0.120(5) 0.033(3) -0.017(4) -0.016(3)
C8B 0.0270(17) 0.0332(19) 0.0212(16) 0.0068(14) 0.0098(13) 0.0102(15)
C9B 0.0212(16) 0.0277(17) 0.0198(15) 0.0031(13) 0.0056(13) 0.0077(14)
C12B 0.0205(16) 0.0250(17) 0.0183(15) 0.0043(13) 0.0005(12) 0.0032(13)
C11B 0.0267(17) 0.0231(17) 0.0248(17) 0.0011(13) 0.0035(14) 0.0035(14)
C1B 0.0218(16) 0.0285(18) 0.0208(16) 0.0032(13) 0.0032(13) -0.0007(14)
C10B 0.0282(18) 0.0313(18) 0.0212(16) 0.0037(14) 0.0063(14) 0.0102(15)
C7B 0.0257(18) 0.046(2) 0.0280(18) 0.0098(16) 0.0123(14) 0.0091(16)
C2B 0.0293(18) 0.034(2) 0.0283(18) 0.0110(15) 0.0035(14) -0.0013(15)
C5B 0.0311(19) 0.039(2) 0.0268(18) 0.0016(15) 0.0056(15) 0.0158(16)
C4B 0.035(2) 0.031(2) 0.0358(19) 0.0057(16) 0.0040(16) 0.0099(16)
C6B 0.0256(18) 0.052(2) 0.0232(17) 0.0040(16) 0.0103(14) 0.0147(17)
C3B 0.039(2) 0.0261(19) 0.037(2) 0.0082(16) 0.0018(16) 0.0010(16)
C14B 0.034(2) 0.063(3) 0.038(2) 0.0045(19) 0.0171(17) 0.0212(19)
C18B 0.049(2) 0.038(2) 0.046(2) 0.0036(18) 0.0317(19) 0.0087(18)
C17B 0.0299(19) 0.040(2) 0.0261(18) 0.0047(15) 0.0138(15) 0.0055(16)
C15B 0.0243(18) 0.046(2) 0.0340(19) 0.0071(17) 0.0107(15) -0.0054(16)
C16B 0.0262(19) 0.057(3) 0.036(2) 0.0036(18) 0.0155(16) 0.0039(18)
C20B 0.081(3) 0.059(3) 0.038(2) -0.011(2) 0.034(2) -0.005(2)
C19B 0.073(3) 0.056(3) 0.098(4) 0.017(3) 0.058(3) 0.030(3)
C23B 0.0288(19) 0.033(2) 0.041(2) 0.0143(16) 0.0112(16) 0.0046(15)
C24B 0.037(2) 0.0270(19) 0.045(2) 0.0113(16) 0.0143(17) 0.0004(16)
C22B 0.050(2) 0.045(2) 0.069(3) 0.028(2) 0.038(2) 0.013(2)
C21B 0.055(3) 0.057(3) 0.054(2) 0.027(2) 0.040(2) 0.018(2)
C25B 0.051(2) 0.033(2) 0.051(2) 0.0105(18) 0.014(2) 0.0075(18)
C26B 0.055(3) 0.035(2) 0.055(3) 0.0092(19) 0.000(2) -0.0048(19)
C27B 0.0299(19) 0.0329(19) 0.039(2) 0.0116(16) 0.0157(16) 0.0069(15)
N1 0.0270(15) 0.0236(14) 0.0281(14) 0.0052(12) 0.0084(12) 0.0055(12)
N3 0.0246(14) 0.0271(15) 0.0269(14) 0.0092(12) 0.0080(12) 0.0003(12)
N5 0.0235(14) 0.0319(16) 0.0282(15) 0.0056(12) 0.0086(12) 0.0040(12)
N4 0.0289(16) 0.0356(17) 0.0317(15) 0.0060(13) 0.0133(13) 0.0056(13)
N2 0.0292(15) 0.0271(15) 0.0309(15) 0.0088(12) 0.0082(12) 0.0057(12)
Si1 0.0269(5) 0.0336(5) 0.0320(5) 0.0082(4) 0.0068(4) -0.0008(4)
Si2 0.0451(7) 0.0411(6) 0.0393(6) 0.0126(5) -0.0049(5) -0.0038(5)
N3B 0.0253(14) 0.0243(14) 0.0186(13) 0.0042(11) 0.0103(11) 0.0066(11)
N5B 0.0221(14) 0.0289(15) 0.0261(14) 0.0048(12) 0.0095(11) 0.0048(12)
N1B 0.0256(15) 0.0303(15) 0.0243(14) 0.0052(12) 0.0110(11) 0.0042(12)
N2B 0.0244(14) 0.0317(16) 0.0254(14) 0.0056(12) 0.0091(12) 0.0010(12)
N4B 0.0268(15) 0.0358(17) 0.0307(15) 0.0103(13) 0.0158(12) 0.0055(13)
Si2B 0.0328(6) 0.0400(6) 0.0321(5) 0.0053(4) 0.0014(4) 0.0079(5)
Si1B 0.0270(5) 0.0630(8) 0.0388(6) 0.0131(5) 0.0067(5) 0.0069(5)
C13B 0.055(3) 0.035(2) 0.067(3) 0.017(2) 0.014(2) 0.006(2)
C30B 0.048(3) 0.080(3) 0.034(2) 0.007(2) 0.0133(19) 0.009(2)
C28B 0.063(3) 0.154(6) 0.085(4) 0.065(4) 0.021(3) 0.058(4)
C29B 0.077(4) 0.102(5) 0.094(4) -0.013(3) 0.028(3) -0.046(3)
C31B 0.035(2) 0.0305(19) 0.0321(19) 0.0068(15) 0.0118(15) 0.0037(16)
C34B 0.066(3) 0.040(2) 0.040(2) 0.0042(18) -0.005(2) 0.018(2)
C32B 0.060(3) 0.054(3) 0.046(2) 0.002(2) -0.013(2) 0.004(2)
C33B 0.034(2) 0.095(4) 0.068(3) 0.023(3) 0.017(2) 0.021(2)
C1S 0.106(8) 0.064(8) 0.094(8) 0.028(7) 0.066(7) 0.037(7)
C2S 0.071(5) 0.049(5) 0.062(5) 0.015(4) 0.048(4) 0.013(4)
C3S 0.096(8) 0.037(8) 0.070(8) -0.003(6) 0.045(6) 0.009(5)
C4S 0.117(12) 0.065(7) 0.088(9) 0.007(6) 0.058(8) 0.033(7)
C5S 0.074(8) 0.101(10) 0.082(7) -0.002(6) 0.049(6) 0.012(7)
C6S 0.087(8) 0.051(6) 0.109(10) 0.002(6) 0.058(7) -0.002(5)
C7S 0.084(8) 0.042(6) 0.103(9) 0.022(6) 0.054(7) 0.007(6)
C1R 0.09(2) 0.15(3) 0.16(3) 0.00(2) 0.07(2) 0.03(2)
C2R 0.063(10) 0.103(15) 0.066(11) 0.036(10) 0.043(9) 0.030(10)
C3R 0.084(16) 0.032(11) 0.074(13) -0.002(9) 0.041(12) -0.013(9)
C4R 0.13(2) 0.049(11) 0.093(15) 0.010(10) 0.057(13) 0.006(11)
C5R 0.127(18) 0.063(13) 0.082(14) 0.034(11) 0.067(14) 0.047(14)
C6R 0.091(15) 0.043(9) 0.078(13) 0.001(8) 0.062(12) 0.005(9)
C7R 0.073(12) 0.051(17) 0.12(2) 0.016(14) 0.056(12) 0.025(10)

loop_
_atom_type_symbol
_atom_type_description
_atom_type_scat_dispersion_real
_atom_type_scat_dispersion_imag
_atom_type_scat_source
C C 0.0033 0.0016 'International Tables Vol C Tables 4.2.6.8 and 6.1.1.4'
H H 0.0000 0.0000 'International Tables Vol C Tables 4.2.6.8 and 6.1.1.4'
N N 0.0061 0.0033 'International Tables Vol C Tables 4.2.6.8 and 6.1.1.4'
Si Si 0.0817 0.0704 'International Tables Vol C Tables 4.2.6.8 and 6.1.1.4'
Lu Lu -0.4720 5.8584 'International Tables Vol C Tables 4.2.6.8 and 6.1.1.4'

loop_
_geom_angle_atom_site_label_1
_geom_angle_atom_site_label_2
_geom_angle_atom_site_label_3
_geom_angle
N3 Lu1 C31 117.04(11)
N3 Lu1 C27 117.08(10)
C31 Lu1 C27 125.76(11)
N3 Lu1 N1 82.17(9)
C31 Lu1 N1 95.08(10)
C27 Lu1 N1 95.22(10)
N3 Lu1 N5 81.35(9)
C31 Lu1 N5 93.03(10)
C27 Lu1 N5 91.63(10)
N1 Lu1 N5 163.51(9)
N3B Lu2 C31B 119.37(10)
N3B Lu2 C27B 118.31(10)
C31B Lu2 C27B 122.22(11)
N3B Lu2 N5B 81.73(9)
C31B Lu2 N5B 91.61(10)
C27B Lu2 N5B 93.35(10)
N3B Lu2 N1B 81.42(9)
C31B Lu2 N1B 97.36(10)
C27B Lu2 N1B 93.90(10)
N5B Lu2 N1B 163.13(9)
C7 C8 C9 118.7(3)
C7 C8 N4 117.2(3)
C9 C8 N4 124.1(3)
C6 C7 C8 123.0(3)
C2 C1 C12 119.0(3)
C2 C1 N2 117.1(3)
C12 C1 N2 123.8(3)
C5 C6 C7 118.5(3)
C5 C6 C14 121.4(3)
C7 C6 C14 120.0(4)
C3 C4 C11 119.8(3)
C1 C2 C3 123.2(3)
C6 C5 C10 119.7(3)
C4 C3 C2 118.2(3)
C4 C3 C13 121.4(4)
C2 C3 C13 120.5(4)
C8 C9 N3 131.1(3)
C8 C9 C10 117.5(3)
N3 C9 C10 111.4(3)
N3 C12 C11 112.3(3)
N3 C12 C1 130.8(3)
C11 C12 C1 116.9(3)
C5 C10 C9 122.5(3)
C5 C10 C11 131.0(3)
C9 C10 C11 106.4(3)
C4 C11 C12 122.7(3)
C4 C11 C10 131.8(3)
C12 C11 C10 105.6(3)
N1 C17 C16 110.7(3)
N1 C17 C18 123.5(3)
C16 C17 C18 125.7(3)
C15 C16 C17 105.7(3)
N2 C15 C16 108.4(3)
C17 C18 C19 110.0(3)
C17 C18 C20 110.5(3)
C19 C18 C20 110.7(3)
N5 C23 C22 109.1(3)
N5 C23 C24 123.3(3)
C22 C23 C24 127.6(3)
C23 C24 C25 110.9(3)
C23 C24 C26 109.7(3)
C25 C24 C26 111.1(3)
C21 C22 C23 106.1(3)
N4 C21 C22 108.8(3)
Si1 C27 Lu1 115.06(15)
Si2 C31 Lu1 116.31(15)
C7B C8B C9B 119.2(3)
C7B C8B N4B 116.8(3)
C9B C8B N4B 124.0(3)
C8B C9B N3B 130.8(3)
C8B C9B C10B 117.4(3)
N3B C9B C10B 111.8(3)
N3B C12B C1B 130.4(3)
N3B C12B C11B 112.2(3)
C1B C12B C11B 117.4(3)
C4B C11B C12B 122.3(3)
C4B C11B C10B 131.9(3)
C12B C11B C10B 105.7(3)
C2B C1B C12B 119.1(3)
C2B C1B N2B 117.6(3)
C12B C1B N2B 123.3(3)
C5B C10B C9B 122.3(3)
C5B C10B C11B 131.6(3)
C9B C10B C11B 106.1(3)
C8B C7B C6B 122.7(3)
C1B C2B C3B 122.9(3)
C6B C5B C10B 119.7(3)
C3B C4B C11B 119.8(3)
C5B C6B C7B 118.7(3)
C5B C6B C14B 121.8(3)
C7B C6B C14B 119.6(3)
C4B C3B C2B 118.4(3)
C4B C3B C13B 122.2(3)
C2B C3B C13B 119.4(3)
C17B C18B C20B 109.7(3)
C17B C18B C19B 111.3(3)
C20B C18B C19B 111.2(3)
N1B C17B C16B 110.1(3)
N1B C17B C18B 121.1(3)
C16B C17B C18B 128.7(3)
N2B C15B C16B 108.2(3)
C15B C16B C17B 106.1(3)
N5B C23B C22B 109.9(3)
N5B C23B C24B 122.2(3)
C22B C23B C24B 127.8(3)
C23B C24B C25B 111.1(3)
C23B C24B C26B 109.8(3)
C25B C24B C26B 111.5(3)
C21B C22B C23B 106.1(3)
N4B C21B C22B 108.5(3)
Si1B C27B Lu2 121.12(16)
C17 N1 N2 105.2(2)
C17 N1 Lu1 124.4(2)
N2 N1 Lu1 127.63(19)
C12 N3 C9 104.3(2)
C12 N3 Lu1 126.7(2)
C9 N3 Lu1 127.2(2)
C23 N5 N4 106.2(3)
C23 N5 Lu1 122.7(2)
N4 N5 Lu1 128.98(19)
C21 N4 N5 109.7(3)
C21 N4 C8 126.6(3)
N5 N4 C8 123.4(3)
C15 N2 N1 110.0(3)
C15 N2 C1 126.2(3)
N1 N2 C1 123.7(2)
C27 Si1 C28 116.80(17)
C27 Si1 C30 111.86(16)
C28 Si1 C30 103.9(2)
C27 Si1 C29 108.58(18)
C28 Si1 C29 107.7(2)
C30 Si1 C29 107.6(2)
C31 Si2 C34 111.1(2)
C31 Si2 C32 116.55(18)
C34 Si2 C32 108.6(2)
C31 Si2 C33 110.27(19)
C34 Si2 C33 105.3(3)
C32 Si2 C33 104.3(2)
C12B N3B C9B 104.2(2)
C12B N3B Lu2 126.44(19)
C9B N3B Lu2 125.8(2)
C23B N5B N4B 105.9(3)
C23B N5B Lu2 123.7(2)
N4B N5B Lu2 128.50(19)
C17B N1B N2B 105.3(3)
C17B N1B Lu2 121.8(2)
N2B N1B Lu2 127.49(18)
C15B N2B N1B 110.4(3)
C15B N2B C1B 127.2(3)
N1B N2B C1B 121.8(3)
C21B N4B N5B 109.6(3)
C21B N4B C8B 126.8(3)
N5B N4B C8B 123.0(2)
C31B Si2B C34B 109.37(17)
C31B Si2B C33B 112.69(17)
C34B Si2B C33B 106.8(2)
C31B Si2B C32B 113.59(17)
C34B Si2B C32B 107.89(18)
C33B Si2B C32B 106.1(2)
C27B Si1B C29B 109.1(2)
C27B Si1B C30B 112.99(16)
C29B Si1B C30B 107.1(2)
C27B Si1B C28B 112.2(2)
C29B Si1B C28B 110.4(3)
C30B Si1B C28B 104.8(2)
Si2B C31B Lu2 115.73(15)
C3S C2S C7S 120.0
C3S C2S C1S 120.6(6)
C7S C2S C1S 119.4(6)
C4S C3S C2S 120.0
C3S C4S C5S 120.0
C6S C5S C4S 120.0
C5S C6S C7S 120.0
C6S C7S C2S 120.0
C3R C2R C7R 120.0
C3R C2R C1R 115.3(16)
C7R C2R C1R 124.7(16)
C2R C3R C4R 120.0
C5R C4R C3R 120.0
C4R C5R C6R 120.0
C5R C6R C7R 120.0
C6R C7R C2R 120.0

loop_
_geom_bond_atom_site_label_1
_geom_bond_atom_site_label_2
_geom_bond_distance
Lu1 N3 2.231(2)
Lu1 C31 2.343(3)
Lu1 C27 2.374(3)
Lu1 N1 2.376(2)
Lu1 N5 2.379(3)
Lu2 N3B 2.238(2)
Lu2 C31B 2.351(3)
Lu2 C27B 2.358(3)
Lu2 N5B 2.361(2)
Lu2 N1B 2.364(3)
C8 C7 1.398(4)
C8 C9 1.401(4)
C8 N4 1.432(4)
C7 C6 1.393(5)
C1 C2 1.385(4)
C1 C12 1.416(4)
C1 N2 1.426(4)
C6 C5 1.368(5)
C6 C14 1.508(4)
C4 C3 1.378(5)
C4 C11 1.391(5)
C2 C3 1.395(5)
C5 C10 1.395(4)
C3 C13 1.514(5)
C9 N3 1.403(4)
C9 C10 1.412(4)
C12 N3 1.393(4)
C12 C11 1.412(4)
C10 C11 1.428(5)
C17 N1 1.339(4)
C17 C16 1.390(4)
C17 C18 1.510(4)
C16 C15 1.355(5)
C15 N2 1.347(4)
C18 C19 1.523(5)
C18 C20 1.531(5)
C23 N5 1.359(4)
C23 C22 1.399(4)
C23 C24 1.489(5)
C24 C25 1.532(5)
C24 C26 1.533(5)
C22 C21 1.354(5)
C21 N4 1.351(4)
C27 Si1 1.835(3)
C29 Si1 1.872(4)
C30 Si1 1.869(4)
C28 Si1 1.864(4)
C31 Si2 1.835(4)
C33 Si2 1.908(5)
C32 Si2 1.851(4)
C34 Si2 1.843(5)
C8B C7B 1.389(4)
C8B C9B 1.398(4)
C8B N4B 1.425(4)
C9B N3B 1.402(3)
C9B C10B 1.410(4)
C12B N3B 1.395(4)
C12B C1B 1.407(4)
C12B C11B 1.411(4)
C11B C4B 1.392(4)
C11B C10B 1.434(4)
C1B C2B 1.385(4)
C1B N2B 1.430(4)
C10B C5B 1.394(4)
C7B C6B 1.393(5)
C2B C3B 1.398(4)
C5B C6B 1.366(5)
C4B C3B 1.373(5)
C6B C14B 1.518(4)
C3B C13B 1.510(5)
C18B C17B 1.495(5)
C18B C20B 1.526(5)
C18B C19B 1.528(5)
C17B N1B 1.350(4)
C17B C16B 1.388(5)
C15B N2B 1.342(4)
C15B C16B 1.358(5)
C23B N5B 1.350(4)
C23B C22B 1.392(5)
C23B C24B 1.492(5)
C24B C25B 1.533(4)
C24B C26B 1.534(5)
C22B C21B 1.358(5)
C21B N4B 1.351(4)
C27B Si1B 1.823(3)
N1 N2 1.376(3)
N5 N4 1.366(3)
N5B N4B 1.374(3)
N1B N2B 1.371(3)
Si2B C31B 1.832(3)
Si2B C34B 1.863(4)
Si2B C33B 1.868(4)
Si2B C32B 1.877(4)
Si1B C29B 1.862(5)
Si1B C30B 1.877(4)
Si1B C28B 1.889(4)
C1S C2S 1.466(12)
C2S C3S 1.3900
C2S C7S 1.3900
C3S C4S 1.3900
C4S C5S 1.3900
C5S C6S 1.3900
C6S C7S 1.3900
C1R C2R 1.40(3)
C2R C3R 1.3900
C2R C7R 1.3900
C3R C4R 1.3900
C4R C5R 1.3900
C5R C6R 1.3900
C6R C7R 1.3900

loop_
_geom_torsion_atom_site_label_1
_geom_torsion_atom_site_label_2
_geom_torsion_atom_site_label_3
_geom_torsion_atom_site_label_4
_geom_torsion
C9 C8 C7 C6 1.4(5)
N4 C8 C7 C6 -178.5(3)
C8 C7 C6 C5 -1.6(5)
C8 C7 C6 C14 179.4(3)
C12 C1 C2 C3 -4.2(5)
N2 C1 C2 C3 174.3(3)
C7 C6 C5 C10 0.3(5)
C14 C6 C5 C10 179.3(3)
C11 C4 C3 C2 1.2(5)
C11 C4 C3 C13 -179.1(3)
C1 C2 C3 C4 1.9(5)
C1 C2 C3 C13 -177.8(3)
C7 C8 C9 N3 178.9(3)
N4 C8 C9 N3 -1.2(5)
C7 C8 C9 C10 0.2(4)
N4 C8 C9 C10 -180.0(3)
C2 C1 C12 N3 -175.5(3)
N2 C1 C12 N3 6.1(5)
C2 C1 C12 C11 3.3(4)
N2 C1 C12 C11 -175.2(3)
C6 C5 C10 C9 1.3(5)
C6 C5 C10 C11 -177.2(3)
C8 C9 C10 C5 -1.5(5)
N3 C9 C10 C5 179.5(3)
C8 C9 C10 C11 177.3(3)
N3 C9 C10 C11 -1.7(3)
C3 C4 C11 C12 -2.0(5)
C3 C4 C11 C10 177.7(3)
N3 C12 C11 C4 178.7(3)
C1 C12 C11 C4 -0.3(5)
N3 C12 C11 C10 -1.1(3)
C1 C12 C11 C10 179.9(3)
C5 C10 C11 C4 0.5(6)
C9 C10 C11 C4 -178.2(3)
C5 C10 C11 C12 -179.7(3)
C9 C10 C11 C12 1.6(3)
N1 C17 C16 C15 -0.6(4)
C18 C17 C16 C15 -178.3(3)
C17 C16 C15 N2 1.1(4)
N1 C17 C18 C19 134.7(3)
C16 C17 C18 C19 -47.8(4)
N1 C17 C18 C20 -102.8(4)
C16 C17 C18 C20 74.7(4)
N5 C23 C24 C25 -131.0(3)
C22 C23 C24 C25 51.2(5)
N5 C23 C24 C26 105.9(4)
C22 C23 C24 C26 -71.9(5)
N5 C23 C22 C21 -0.3(4)
C24 C23 C22 C21 177.8(4)
C23 C22 C21 N4 0.0(5)
N3 Lu1 C27 Si1 -5.7(2)
C31 Lu1 C27 Si1 170.38(14)
N1 Lu1 C27 Si1 -89.53(16)
N5 Lu1 C27 Si1 75.46(16)
N3 Lu1 C31 Si2 6.9(2)
C27 Lu1 C31 Si2 -169.18(14)
N1 Lu1 C31 Si2 90.65(17)
N5 Lu1 C31 Si2 -74.98(17)
C7B C8B C9B N3B 177.9(3)
N4B C8B C9B N3B -2.3(5)
C7B C8B C9B C10B -1.6(4)
N4B C8B C9B C10B 178.1(3)
N3B C12B C11B C4B 178.7(3)
C1B C12B C11B C4B -0.6(4)
N3B C12B C11B C10B 0.1(3)
C1B C12B C11B C10B -179.2(3)
N3B C12B C1B C2B -177.4(3)
C11B C12B C1B C2B 1.7(4)
N3B C12B C1B N2B 2.5(5)
C11B C12B C1B N2B -178.3(3)
C8B C9B C10B C5B -1.4(4)
N3B C9B C10B C5B 179.0(3)
C8B C9B C10B C11B 178.8(3)
N3B C9B C10B C11B -0.9(3)
C4B C11B C10B C5B 2.3(6)
C12B C11B C10B C5B -179.4(3)
C4B C11B C10B C9B -177.9(3)
C12B C11B C10B C9B 0.4(3)
C9B C8B C7B C6B 3.5(5)
N4B C8B C7B C6B -176.3(3)
C12B C1B C2B C3B -2.2(5)
N2B C1B C2B C3B 177.9(3)
C9B C10B C5B C6B 2.7(5)
C11B C10B C5B C6B -177.5(3)
C12B C11B C4B C3B -0.1(5)
C10B C11B C4B C3B 178.0(3)
C10B C5B C6B C7B -0.9(5)
C10B C5B C6B C14B 178.7(3)
C8B C7B C6B C5B -2.2(5)
C8B C7B C6B C14B 178.2(3)
C11B C4B C3B C2B -0.2(5)
C11B C4B C3B C13B 179.9(3)
C1B C2B C3B C4B 1.4(5)
C1B C2B C3B C13B -178.7(3)
C20B C18B C17B N1B -95.4(4)
C19B C18B C17B N1B 141.1(3)
C20B C18B C17B C16B 80.7(5)
C19B C18B C17B C16B -42.7(5)
N2B C15B C16B C17B -0.3(4)
N1B C17B C16B C15B 0.4(4)
C18B C17B C16B C15B -176.1(3)
N5B C23B C24B C25B -131.1(3)
C22B C23B C24B C25B 52.3(5)
N5B C23B C24B C26B 105.2(4)
C22B C23B C24B C26B -71.5(5)
N5B C23B C22B C21B 0.2(4)
C24B C23B C22B C21B 177.2(3)
C23B C22B C21B N4B -0.7(4)
N3B Lu2 C27B Si1B -16.6(2)
C31B Lu2 C27B Si1B 159.81(16)
N5B Lu2 C27B Si1B 65.79(19)
N1B Lu2 C27B Si1B -98.96(19)
C16 C17 N1 N2 -0.2(3)
C18 C17 N1 N2 177.6(3)
C16 C17 N1 Lu1 162.1(2)
C18 C17 N1 Lu1 -20.1(4)
N3 Lu1 N1 C17 -163.9(2)
C31 Lu1 N1 C17 79.4(2)
C27 Lu1 N1 C17 -47.3(2)
N5 Lu1 N1 C17 -161.4(3)
N3 Lu1 N1 N2 -5.7(2)
C31 Lu1 N1 N2 -122.3(2)
C27 Lu1 N1 N2 111.0(2)
N5 Lu1 N1 N2 -3.2(5)
C11 C12 N3 C9 0.1(3)
C1 C12 N3 C9 178.9(3)
C11 C12 N3 Lu1 -165.1(2)
C1 C12 N3 Lu1 13.7(5)
C8 C9 N3 C12 -177.8(3)
C10 C9 N3 C12 1.0(3)
C8 C9 N3 Lu1 -12.7(5)
C10 C9 N3 Lu1 166.1(2)
C31 Lu1 N3 C12 80.5(3)
C27 Lu1 N3 C12 -103.2(2)
N1 Lu1 N3 C12 -11.3(2)
N5 Lu1 N3 C12 169.5(2)
C31 Lu1 N3 C9 -81.4(3)
C27 Lu1 N3 C9 95.0(3)
N1 Lu1 N3 C9 -173.1(2)
N5 Lu1 N3 C9 7.6(2)
C22 C23 N5 N4 0.4(4)
C24 C23 N5 N4 -177.7(3)
C22 C23 N5 Lu1 -164.4(2)
C24 C23 N5 Lu1 17.5(4)
N3 Lu1 N5 C23 169.8(2)
C31 Lu1 N5 C23 -73.3(2)
C27 Lu1 N5 C23 52.7(2)
N1 Lu1 N5 C23 167.3(3)
N3 Lu1 N5 N4 8.7(2)
C31 Lu1 N5 N4 125.6(3)
C27 Lu1 N5 N4 -108.4(2)
N1 Lu1 N5 N4 6.2(5)
C22 C21 N4 N5 0.3(4)
C22 C21 N4 C8 -173.7(3)
C23 N5 N4 C21 -0.4(4)
Lu1 N5 N4 C21 163.1(2)
C23 N5 N4 C8 173.8(3)
Lu1 N5 N4 C8 -22.7(4)
C7 C8 N4 C21 13.0(5)
C9 C8 N4 C21 -166.9(3)
C7 C8 N4 N5 -160.3(3)
C9 C8 N4 N5 19.9(5)
C16 C15 N2 N1 -1.2(4)
C16 C15 N2 C1 174.4(3)
C17 N1 N2 C15 0.8(3)
Lu1 N1 N2 C15 -160.7(2)
C17 N1 N2 C1 -174.9(3)
Lu1 N1 N2 C1 23.6(4)
C2 C1 N2 C15 -19.3(5)
C12 C1 N2 C15 159.2(3)
C2 C1 N2 N1 155.8(3)
C12 C1 N2 N1 -25.7(5)
Lu1 C27 Si1 C28 -171.6(2)
Lu1 C27 Si1 C30 -52.1(2)
Lu1 C27 Si1 C29 66.4(2)
Lu1 C31 Si2 C34 -55.1(3)
Lu1 C31 Si2 C32 179.9(2)
Lu1 C31 Si2 C33 61.3(3)
C1B C12B N3B C9B 178.6(3)
C11B C12B N3B C9B -0.6(3)
C1B C12B N3B Lu2 19.0(4)
C11B C12B N3B Lu2 -160.21(19)
C8B C9B N3B C12B -178.6(3)
C10B C9B N3B C12B 0.9(3)
C8B C9B N3B Lu2 -18.9(4)
C10B C9B N3B Lu2 160.67(19)
C31B Lu2 N3B C12B 82.2(2)
C27B Lu2 N3B C12B -101.3(2)
N5B Lu2 N3B C12B 169.3(2)
N1B Lu2 N3B C12B -11.5(2)
C31B Lu2 N3B C9B -73.2(2)
C27B Lu2 N3B C9B 103.3(2)
N5B Lu2 N3B C9B 14.0(2)
N1B Lu2 N3B C9B -166.9(2)
C22B C23B N5B N4B 0.3(4)
C24B C23B N5B N4B -176.8(3)
C22B C23B N5B Lu2 -164.9(2)
C24B C23B N5B Lu2 17.9(4)
N3B Lu2 N5B C23B 167.3(3)
C31B Lu2 N5B C23B -73.3(3)
C27B Lu2 N5B C23B 49.1(3)
N1B Lu2 N5B C23B 164.4(3)
N3B Lu2 N5B N4B 5.5(2)
C31B Lu2 N5B N4B 125.0(2)
C27B Lu2 N5B N4B -112.6(2)
N1B Lu2 N5B N4B 2.7(4)
C16B C17B N1B N2B -0.4(3)
C18B C17B N1B N2B 176.4(3)
C16B C17B N1B Lu2 155.2(2)
C18B C17B N1B Lu2 -28.0(4)
N3B Lu2 N1B C17B -163.2(2)
C31B Lu2 N1B C17B 78.1(2)
C27B Lu2 N1B C17B -45.1(2)
N5B Lu2 N1B C17B -160.3(3)
N3B Lu2 N1B N2B -13.3(2)
C31B Lu2 N1B N2B -132.0(2)
C27B Lu2 N1B N2B 104.7(2)
N5B Lu2 N1B N2B -10.5(4)
C16B C15B N2B N1B 0.0(4)
C16B C15B N2B C1B 171.1(3)
C17B N1B N2B C15B 0.3(3)
Lu2 N1B N2B C15B -153.5(2)
C17B N1B N2B C1B -171.4(3)
Lu2 N1B N2B C1B 34.9(4)
C2B C1B N2B C15B -21.2(4)
C12B C1B N2B C15B 158.9(3)
C2B C1B N2B N1B 149.0(3)
C12B C1B N2B N1B -30.9(4)
C22B C21B N4B N5B 1.0(4)
C22B C21B N4B C8B -170.8(3)
C23B N5B N4B C21B -0.8(3)
Lu2 N5B N4B C21B 163.5(2)
C23B N5B N4B C8B 171.4(3)
Lu2 N5B N4B C8B -24.4(4)
C7B C8B N4B C21B 15.7(5)
C9B C8B N4B C21B -164.1(3)
C7B C8B N4B N5B -155.0(3)
C9B C8B N4B N5B 25.2(4)
Lu2 C27B Si1B C29B 72.8(3)
Lu2 C27B Si1B C30B -46.2(3)
Lu2 C27B Si1B C28B -164.5(2)
C34B Si2B C31B Lu2 -48.1(2)
C33B Si2B C31B Lu2 70.6(2)
C32B Si2B C31B Lu2 -168.67(18)
N3B Lu2 C31B Si2B 11.5(2)
C27B Lu2 C31B Si2B -164.94(15)
N5B Lu2 C31B Si2B -69.96(17)
N1B Lu2 C31B Si2B 95.71(17)
C7S C2S C3S C4S 0.0
C1S C2S C3S C4S -179.6(7)
C2S C3S C4S C5S 0.0
C3S C4S C5S C6S 0.0
C4S C5S C6S C7S 0.0
C5S C6S C7S C2S 0.0
C3S C2S C7S C6S 0.0
C1S C2S C7S C6S 179.6(7)
C7R C2R C3R C4R 0.0
C1R C2R C3R C4R 178.6(18)
C2R C3R C4R C5R 0.0
C3R C4R C5R C6R 0.0
C4R C5R C6R C7R 0.0
C5R C6R C7R C2R 0.0
C3R C2R C7R C6R 0.0
C1R C2R C7R C6R -178.5(19)
